data_2229835
loop_
_publ_author_name
'Liu, Fei'
'Zhang, Fang'
'Chen, Qifan'
'Dong, Mingdong'

_publ_section_title
;
 (<i>Z</i>)-<i>N</i>'-Hydroxy-4-(trifluoromethyl)benzimidamide
;
_journal_coeditor_code SJ5105
_journal_issue 4
_journal_name_full 'Acta Crystallographica Section E'
_journal_page_first o859
_journal_paper_doi 10.1107/S1600536811005022
_journal_volume 67
_journal_year 2011
_chemical_formula_iupac 'C8 H7 F3 N2 O'
_chemical_formula_moiety 'C8 H7 F3 N2 O'
_chemical_formula_sum 'C8 H7 F3 N2 O'
_chemical_formula_weight 204.16
_chemical_name_common
;
(<i>Z</i>)-<i>N</i>'-Hydroxy-4-(trifluoromethyl)benzimidamide
;
_chemical_name_systematic
;
<i>N</i>'-hydroxy-4-(trifluoromethyl)benzene-1-carboximidamide
;
_space_group_IT_number 14
_symmetry_cell_setting monoclinic
_symmetry_space_group_name_Hall '-P 2ybc'
_symmetry_space_group_name_H-M 'P 1 21/c 1'
_atom_sites_solution_hydrogens geom
_atom_sites_solution_primary direct
_atom_sites_solution_secondary difmap
_audit_creation_method SHELXL-97
_cell_angle_alpha 90.00
_cell_angle_beta 104.61(2)
_cell_angle_gamma 90.00
_cell_formula_units_Z 4
_cell_length_a 9.8706(8)
_cell_length_b 11.2540(12)
_cell_length_c 8.4033(7)
_cell_measurement_reflns_used 4741
_cell_measurement_temperature 293(2)
_cell_measurement_theta_max 27.40
_cell_measurement_theta_min 3.09
_cell_volume 903.29(16)
_computing_cell_refinement 'PROCESS-AUTO (Rigaku, 2006)'
_computing_data_collection 'PROCESS-AUTO (Rigaku, 2006)'
_computing_data_reduction 'CrystalStructure (Rigaku, 2007)'
_computing_molecular_graphics 'ORTEP-3 for Windows (Farrugia, 1997)'
_computing_publication_material 'WinGX (Farrugia, 1999)'
_computing_structure_refinement 'SHELXL97 (Sheldrick, 2008)'
_computing_structure_solution 'SHELXS97 (Sheldrick, 2008)'
_diffrn_ambient_temperature 293(2)
_diffrn_detector_area_resol_mean 10.0
_diffrn_measured_fraction_theta_full 0.998
_diffrn_measured_fraction_theta_max 0.998
_diffrn_measurement_device_type 'Rigaku R-AXIS RAPID'
_diffrn_measurement_method '\w scans'
_diffrn_radiation_monochromator graphite
_diffrn_radiation_source 'fine-focus sealed tube'
_diffrn_radiation_type MoK\a
_diffrn_radiation_wavelength 0.71073
_diffrn_reflns_av_R_equivalents 0.0771
_diffrn_reflns_av_sigmaI/netI 0.2963
_diffrn_reflns_limit_h_max 12
_diffrn_reflns_limit_h_min -12
_diffrn_reflns_limit_k_max 14
_diffrn_reflns_limit_k_min -14
_diffrn_reflns_limit_l_max 10
_diffrn_reflns_limit_l_min -10
_diffrn_reflns_number 8605
_diffrn_reflns_theta_full 27.41
_diffrn_reflns_theta_max 27.41
_diffrn_reflns_theta_min 3.09
_diffrn_standards_number 0
_exptl_absorpt_coefficient_mu 0.143
_exptl_absorpt_correction_T_max 0.9720
_exptl_absorpt_correction_T_min 0.9457
_exptl_absorpt_correction_type multi-scan
_exptl_absorpt_process_details '(ABSCOR; Higashi, 1995)'
_exptl_crystal_colour colorless
_exptl_crystal_density_diffrn 1.501
_exptl_crystal_density_method 'not measured'
_exptl_crystal_description 'irregular block'
_exptl_crystal_F_000 416
_exptl_crystal_size_max 0.32
_exptl_crystal_size_mid 0.24
_exptl_crystal_size_min 0.20
_refine_diff_density_max 0.230
_refine_diff_density_min -0.292
_refine_ls_extinction_method none
_refine_ls_goodness_of_fit_ref 1.066
_refine_ls_hydrogen_treatment mixed
_refine_ls_matrix_type full
_refine_ls_number_parameters 164
_refine_ls_number_reflns 2058
_refine_ls_number_restraints 42
_refine_ls_restrained_S_all 1.108
_refine_ls_R_factor_all 0.0933
_refine_ls_R_factor_gt 0.0557
_refine_ls_shift/su_max_lt 0.001
_refine_ls_shift/su_mean 0.000
_refine_ls_structure_factor_coef Fsqd
_refine_ls_weighting_details 'calc w=1/[\s^2^(Fo^2^)+(0.1010P)^2^+0.0580P] where P=(Fo^2^+2Fc^2^)/3'
_refine_ls_weighting_scheme calc
_refine_ls_wR_factor_gt 0.1639
_refine_ls_wR_factor_ref 0.1828
_reflns_number_gt 1324
_reflns_number_total 2058
_reflns_threshold_expression I>2\s(I)
_cod_data_source_file sj5105.cif
_cod_data_source_block I
_cod_original_sg_symbol_H-M 'P 21/c'
_cod_database_code 2229835
_cod_database_fobs_code 2229835

loop_
_symmetry_equiv_pos_as_xyz
'x, y, z'
'-x, y+1/2, -z+1/2'
'-x, -y, -z'
'x, -y-1/2, z-1/2'

loop_
_atom_site_type_symbol
_atom_site_label
_atom_site_fract_x
_atom_site_fract_y
_atom_site_fract_z
_atom_site_U_iso_or_equiv
_atom_site_adp_type
_atom_site_calc_flag
_atom_site_refinement_flags
_atom_site_occupancy
_atom_site_disorder_assembly
_atom_site_disorder_group
C C1 -0.0030(2) 0.6553(2) 0.2394(3) 0.0759(7) Uani d D 1 . .
F F1A -0.0355(6) 0.7584(3) 0.1633(6) 0.1154(16) Uani d PDU 0.783(15) A 1
F F2A -0.0071(5) 0.5782(6) 0.1205(6) 0.1246(19) Uani d PDU 0.783(15) . 1
F F3A -0.1063(3) 0.6322(8) 0.3082(5) 0.1140(18) Uani d PDU 0.783(15) A 1
F F2B -0.082(2) 0.564(2) 0.260(3) 0.133(8) Uani d PDU 0.217(15) A 2
F F3B -0.0726(17) 0.7557(13) 0.244(4) 0.133(8) Uani d PDU 0.217(15) A 2
F F1B -0.0132(15) 0.629(2) 0.0833(8) 0.119(6) Uani d PDU 0.217(15) A 2
C C2 0.1369(2) 0.65458(19) 0.3615(3) 0.0581(6) Uani d . 1 A .
C C3 0.2008(2) 0.7593(2) 0.4227(3) 0.0620(6) Uani d . 1 . .
H H3 0.1607 0.8316 0.3828 0.074 Uiso calc R 1 A .
C C4 0.3252(2) 0.75674(18) 0.5442(3) 0.0575(6) Uani d . 1 A .
H H4 0.3685 0.8276 0.5857 0.069 Uiso calc R 1 . .
C C5 0.3858(2) 0.64908(16) 0.6046(2) 0.0484(5) Uani d . 1 . .
C C8 0.5128(2) 0.64594(16) 0.7435(2) 0.0503(5) Uani d . 1 A .
N N1 0.6164(2) 0.72612(19) 0.7499(3) 0.0731(6) Uani d . 1 . .
H H1N 0.620(3) 0.764(3) 0.665(4) 0.088 Uiso d . 1 . .
H H2N 0.689(3) 0.717(2) 0.830(4) 0.088 Uiso d . 1 . .
N N2 0.51210(16) 0.56917(14) 0.85708(19) 0.0515(5) Uani d . 1 . .
O O1 0.63766(15) 0.57836(13) 0.98654(18) 0.0622(5) Uani d . 1 A .
H H1O 0.618(3) 0.532(2) 1.059(3) 0.093 Uiso d . 1 . .
C C6 0.3222(2) 0.54448(19) 0.5390(3) 0.0622(6) Uani d . 1 A .
H H6 0.3633 0.4720 0.5765 0.075 Uiso calc R 1 . .
C C7 0.1980(2) 0.5470(2) 0.4181(3) 0.0679(7) Uani d . 1 . .
H H7 0.1554 0.4763 0.3747 0.081 Uiso calc R 1 A .

loop_
_atom_site_aniso_label
_atom_site_aniso_U_11
_atom_site_aniso_U_22
_atom_site_aniso_U_33
_atom_site_aniso_U_12
_atom_site_aniso_U_13
_atom_site_aniso_U_23
C1 0.0610(14) 0.104(2) 0.0610(14) 0.0069(14) 0.0127(11) 0.0105(14)
F1A 0.099(2) 0.128(3) 0.101(3) 0.0203(16) -0.0095(18) 0.0460(19)
F2A 0.105(2) 0.156(4) 0.085(2) 0.026(2) -0.027(2) -0.034(2)
F3A 0.0503(12) 0.200(5) 0.0912(19) 0.0029(18) 0.0178(11) 0.032(2)
F2B 0.071(8) 0.173(13) 0.131(12) -0.053(8) -0.019(7) 0.066(9)
F3B 0.075(7) 0.144(11) 0.154(15) 0.039(7) -0.020(8) -0.008(9)
F1B 0.061(5) 0.216(15) 0.075(6) 0.026(7) 0.010(4) 0.049(8)
C2 0.0521(11) 0.0711(14) 0.0523(11) 0.0048(10) 0.0152(9) 0.0074(10)
C3 0.0615(13) 0.0589(13) 0.0664(13) 0.0101(10) 0.0177(11) 0.0179(10)
C4 0.0622(12) 0.0453(11) 0.0645(12) -0.0022(9) 0.0149(10) 0.0077(9)
C5 0.0508(11) 0.0461(11) 0.0500(10) 0.0000(8) 0.0161(8) 0.0033(8)
C8 0.0513(11) 0.0430(10) 0.0567(11) 0.0002(8) 0.0136(9) -0.0008(8)
N1 0.0646(12) 0.0725(13) 0.0765(14) -0.0214(10) 0.0071(10) 0.0161(11)
N2 0.0519(9) 0.0474(9) 0.0516(9) 0.0000(7) 0.0062(7) 0.0021(7)
O1 0.0586(9) 0.0609(10) 0.0585(9) -0.0033(7) -0.0009(7) 0.0033(7)
C6 0.0634(13) 0.0451(11) 0.0709(14) 0.0038(9) 0.0035(11) 0.0016(9)
C7 0.0663(14) 0.0583(13) 0.0718(14) -0.0050(10) 0.0042(11) -0.0059(10)

loop_
_atom_type_symbol
_atom_type_description
_atom_type_scat_dispersion_real
_atom_type_scat_dispersion_imag
_atom_type_scat_source
C C 0.0033 0.0016 'International Tables Vol C Tables 4.2.6.8 and 6.1.1.4'
H H 0.0000 0.0000 'International Tables Vol C Tables 4.2.6.8 and 6.1.1.4'
F F 0.0171 0.0103 'International Tables Vol C Tables 4.2.6.8 and 6.1.1.4'
N N 0.0061 0.0033 'International Tables Vol C Tables 4.2.6.8 and 6.1.1.4'
O O 0.0106 0.0060 'International Tables Vol C Tables 4.2.6.8 and 6.1.1.4'

loop_
_geom_angle_atom_site_label_1
_geom_angle_atom_site_label_2
_geom_angle_atom_site_label_3
_geom_angle_site_symmetry_1
_geom_angle_site_symmetry_3
_geom_angle
_geom_angle_publ_flag
F2A C1 F3A . . 108.9(3) ?
F2A C1 F1B . . 28.5(8) ?
F3A C1 F1B . . 121.1(7) ?
F2A C1 F1A . . 104.7(3) ?
F3A C1 F1A . . 105.3(3) ?
F1B C1 F1A . . 76.5(9) ?
F2A C1 F3B . . 131.8(9) ?
F3A C1 F3B . . 72.1(12) ?
F1B C1 F3B . . 107.9(10) ?
F1A C1 F3B . . 37.4(13) ?
F2A C1 F2B . . 71.5(14) ?
F3A C1 F2B . . 41.1(14) ?
F1B C1 F2B . . 93.3(11) ?
F1A C1 F2B . . 131.5(9) ?
F3B C1 F2B . . 109.3(11) ?
F2A C1 C2 . . 111.3(3) ?
F3A C1 C2 . . 112.3(2) ?
F1B C1 C2 . . 120.3(6) ?
F1A C1 C2 . . 113.9(2) ?
F3B C1 C2 . . 112.2(7) ?
F2B C1 C2 . . 112.1(6) ?
C3 C2 C7 . . 120.2(2) ?
C3 C2 C1 . . 120.58(19) ?
C7 C2 C1 . . 119.1(2) ?
C2 C3 C4 . . 119.77(18) ?
C2 C3 H3 . . 120.1 ?
C4 C3 H3 . . 120.1 ?
C3 C4 C5 . . 120.46(18) ?
C3 C4 H4 . . 119.8 ?
C5 C4 H4 . . 119.8 ?
C6 C5 C4 . . 119.17(19) ?
C6 C5 C8 . . 120.16(17) ?
C4 C5 C8 . . 120.59(17) ?
N2 C8 N1 . . 124.23(19) ?
N2 C8 C5 . . 115.93(16) ?
N1 C8 C5 . . 119.69(18) ?
C8 N1 H1N . . 120(2) ?
C8 N1 H2N . . 115.4(18) ?
H1N N1 H2N . . 121(3) ?
C8 N2 O1 . . 110.41(15) ?
N2 O1 H1O . . 100.9(19) ?
C5 C6 C7 . . 120.37(19) ?
C5 C6 H6 . . 119.8 ?
C7 C6 H6 . . 119.8 ?
C6 C7 C2 . . 120.0(2) ?
C6 C7 H7 . . 120.0 ?
C2 C7 H7 . . 120.0 ?

loop_
_geom_bond_atom_site_label_1
_geom_bond_atom_site_label_2
_geom_bond_site_symmetry_2
_geom_bond_distance
_geom_bond_publ_flag
C1 F2A . 1.316(3) ?
C1 F3A . 1.318(3) ?
C1 F1B . 1.323(3) ?
C1 F1A . 1.324(3) ?
C1 F3B . 1.328(3) ?
C1 F2B . 1.330(3) ?
C1 C2 . 1.498(3) ?
C2 C3 . 1.374(3) ?
C2 C7 . 1.383(3) ?
C3 C4 . 1.385(3) ?
C3 H3 . 0.9300 ?
C4 C5 . 1.389(3) ?
C4 H4 . 0.9300 ?
C5 C6 . 1.381(3) ?
C5 C8 . 1.483(3) ?
C8 N2 . 1.289(2) ?
C8 N1 . 1.354(3) ?
N1 H1N . 0.84(3) ?
N1 H2N . 0.86(3) ?
N2 O1 . 1.432(2) ?
O1 H1O . 0.86(3) ?
C6 C7 . 1.382(3) ?
C6 H6 . 0.9300 ?
C7 H7 . 0.9300 ?

loop_
_geom_hbond_atom_site_label_D
_geom_hbond_atom_site_label_H
_geom_hbond_atom_site_label_A
_geom_hbond_site_symmetry_A
_geom_hbond_distance_DH
_geom_hbond_distance_HA
_geom_hbond_distance_DA
_geom_hbond_angle_DHA
N1 H1N O1 4_575 0.84(3) 2.36(3) 3.165(3) 161(3)
O1 H1O N2 3_667 0.86(3) 1.98(3) 2.766(2) 152(3)

loop_
_geom_torsion_atom_site_label_1
_geom_torsion_atom_site_label_2
_geom_torsion_atom_site_label_3
_geom_torsion_atom_site_label_4
_geom_torsion_site_symmetry_1
_geom_torsion_site_symmetry_2
_geom_torsion_site_symmetry_3
_geom_torsion_site_symmetry_4
_geom_torsion
_geom_torsion_publ_flag
F2A C1 C2 C3 . . . . 137.2(4) ?
F3A C1 C2 C3 . . . . -100.5(5) ?
F1B C1 C2 C3 . . . . 107.0(12) ?
F1A C1 C2 C3 . . . . 19.2(4) ?
F3B C1 C2 C3 . . . . -21.5(17) ?
F2B C1 C2 C3 . . . . -145.0(19) ?
F2A C1 C2 C7 . . . . -46.0(5) ?
F3A C1 C2 C7 . . . . 76.4(5) ?
F1B C1 C2 C7 . . . . -76.1(12) ?
F1A C1 C2 C7 . . . . -164.0(4) ?
F3B C1 C2 C7 . . . . 155.3(17) ?
F2B C1 C2 C7 . . . . 31.9(19) ?
C7 C2 C3 C4 . . . . -1.5(3) ?
C1 C2 C3 C4 . . . . 175.34(19) ?
C2 C3 C4 C5 . . . . 0.0(3) ?
C3 C4 C5 C6 . . . . 1.6(3) ?
C3 C4 C5 C8 . . . . -175.20(18) ?
C6 C5 C8 N2 . . . . -41.5(3) ?
C4 C5 C8 N2 . . . . 135.3(2) ?
C6 C5 C8 N1 . . . . 142.6(2) ?
C4 C5 C8 N1 . . . . -40.6(3) ?
N1 C8 N2 O1 . . . . -2.0(3) ?
C5 C8 N2 O1 . . . . -177.71(15) ?
C4 C5 C6 C7 . . . . -1.7(3) ?
C8 C5 C6 C7 . . . . 175.06(19) ?
C5 C6 C7 C2 . . . . 0.3(4) ?
C3 C2 C7 C6 . . . . 1.3(4) ?
C1 C2 C7 C6 . . . . -175.5(2) ?
